data_7049287
loop_
_publ_author_name
'Sahoo, Padmini'
'Raut, Ravindra K.'
'Maurya, Devesh'
'Kumar, Vikas'
'Rani, Pooja'
'Gonnade, Rajesh G.'
'Majumdar, Moumita'

_publ_section_title
;
 Stabilization of bis(chlorogermyliumylidene)s within bifunctional PNNP
 ligand frameworks and their reactivity studies.
;
_journal_issue 21
_journal_name_full 'Dalton transactions (Cambridge, England : 2003)'
_journal_page_first 7344
_journal_page_last 7351
_journal_paper_doi 10.1039/c9dt00109c
_journal_volume 48
_journal_year 2019
_chemical_formula_sum 'C42 H38 Cl2 F6 Ge2 N2 O6 P2 S2'
_chemical_formula_weight 1122.88
_space_group_crystal_system triclinic
_space_group_IT_number 2
_space_group_name_Hall '-P 1'
_space_group_name_H-M_alt 'P -1'
_symmetry_space_group_name_Hall '-P 1'
_symmetry_space_group_name_H-M 'P -1'
_atom_sites_solution_hydrogens geom
_audit_creation_method SHELXL-2014/7
_audit_update_record
;
2019-02-20 deposited with the CCDC.    2019-03-07 downloaded from the CCDC.
;
_cell_angle_alpha 85.400(6)
_cell_angle_beta 86.134(6)
_cell_angle_gamma 70.497(6)
_cell_formula_units_Z 2
_cell_length_a 12.9761(12)
_cell_length_b 13.6739(14)
_cell_length_c 13.7965(12)
_cell_measurement_reflns_used 2217
_cell_measurement_temperature 100(2)
_cell_measurement_theta_max 66.15
_cell_measurement_theta_min 3.22
_cell_volume 2297.9(4)
_computing_cell_refinement 'Bruker SAINT'
_computing_data_collection 'Bruker APEX2'
_computing_data_reduction 'Bruker SAINT'
_computing_molecular_graphics 'Bruker SHELXTL'
_computing_publication_material 'Bruker SHELXTL'
_computing_structure_refinement 'SHELXL-2014 (Sheldrick 2014)'
_computing_structure_solution 'SHELXS-97 (Sheldrick 2008)'
_diffrn_ambient_temperature 100(2)
_diffrn_measured_fraction_theta_full 0.994
_diffrn_measured_fraction_theta_max 0.994
_diffrn_measurement_device_type 'Bruker APEX-II CCD'
_diffrn_measurement_method '\f and \w scans'
_diffrn_radiation_type CuK\a
_diffrn_radiation_wavelength 1.54178
_diffrn_reflns_av_R_equivalents 0.2587
_diffrn_reflns_av_unetI/netI 0.1965
_diffrn_reflns_Laue_measured_fraction_full 0.994
_diffrn_reflns_Laue_measured_fraction_max 0.994
_diffrn_reflns_limit_h_max 15
_diffrn_reflns_limit_h_min -15
_diffrn_reflns_limit_k_max 16
_diffrn_reflns_limit_k_min -16
_diffrn_reflns_limit_l_max 16
_diffrn_reflns_limit_l_min -16
_diffrn_reflns_number 26902
_diffrn_reflns_point_group_measured_fraction_full 0.994
_diffrn_reflns_point_group_measured_fraction_max 0.994
_diffrn_reflns_theta_full 66.597
_diffrn_reflns_theta_max 66.597
_diffrn_reflns_theta_min 3.216
_exptl_absorpt_coefficient_mu 4.832
_exptl_absorpt_correction_T_max 0.748
_exptl_absorpt_correction_T_min 0.680
_exptl_absorpt_correction_type multi-scan
_exptl_crystal_colour colourless
_exptl_crystal_density_diffrn 1.623
_exptl_crystal_description needles
_exptl_crystal_F_000 1132
_exptl_crystal_size_max 0.09
_exptl_crystal_size_mid 0.08
_exptl_crystal_size_min 0.06
_refine_diff_density_max 1.074
_refine_diff_density_min -1.008
_refine_diff_density_rms 0.136
_refine_ls_extinction_method none
_refine_ls_goodness_of_fit_ref 0.999
_refine_ls_hydrogen_treatment constr
_refine_ls_matrix_type full
_refine_ls_number_parameters 577
_refine_ls_number_reflns 8073
_refine_ls_number_restraints 0
_refine_ls_restrained_S_all 0.999
_refine_ls_R_factor_all 0.1784
_refine_ls_R_factor_gt 0.0829
_refine_ls_shift/su_max 0.000
_refine_ls_shift/su_mean 0.000
_refine_ls_structure_factor_coef Fsqd
_refine_ls_weighting_details 'w=1/[\s^2^(Fo^2^)+(0.0718P)^2^] where P=(Fo^2^+2Fc^2^)/3'
_refine_ls_weighting_scheme calc
_refine_ls_wR_factor_gt 0.1585
_refine_ls_wR_factor_ref 0.1965
_reflns_Friedel_coverage 0.000
_reflns_number_gt 4100
_reflns_number_total 8073
_reflns_threshold_expression 'I > 2\s(I)'
_cod_data_source_file c9dt00109c5.cif
_cod_data_source_block 2
_cod_depositor_comments 'Adding full bibliography for 7049285--7049289.cif.'
_cod_database_code 7049287
_shelx_shelxl_version_number 2014/7
_shelx_space_group_comment
;
The symmetry employed for this shelxl refinement is uniquely defined
by the following loop, which should always be used as a source of
symmetry information in preference to the above space-group names.
They are only intended as comments.
;

loop_
_space_group_symop_operation_xyz
'x, y, z'
'-x, -y, -z'

loop_
_atom_site_label
_atom_site_type_symbol
_atom_site_fract_x
_atom_site_fract_y
_atom_site_fract_z
_atom_site_U_iso_or_equiv
_atom_site_adp_type
_atom_site_occupancy
_atom_site_site_symmetry_order
_atom_site_calc_flag
_atom_site_refinement_flags_posn
_atom_site_refinement_flags_adp
N1 N 0.4791(6) 0.9295(6) 0.1188(5) 0.0242(19) Uani 1 1 d . .
H1 H 0.5521 0.9255 0.1413 0.029 Uiso 1 1 calc R U
Ge1 Ge 0.36815(9) 1.05352(9) 0.19527(8) 0.0254(3) Uani 1 1 d . .
Ge2 Ge 0.18095(9) 0.30983(10) 0.14630(8) 0.0318(3) Uani 1 1 d . .
S1 S 0.79576(18) 0.87475(19) 0.06630(17) 0.0243(6) Uani 1 1 d . .
Cl1 Cl 0.48767(18) 1.0124(2) 0.31574(17) 0.0307(6) Uani 1 1 d . .
Cl2 Cl 0.31650(19) 0.3283(2) 0.04275(17) 0.0325(6) Uani 1 1 d . .
P2 P 0.24887(19) 0.37486(19) 0.28304(17) 0.0210(5) Uani 1 1 d . .
P1 P 0.26205(18) 0.93698(19) 0.25705(17) 0.0216(6) Uani 1 1 d . .
S2 S 0.85581(19) 0.4304(2) 0.26818(18) 0.0295(6) Uani 1 1 d . .
F6 F 0.8366(5) 0.6215(4) 0.2042(4) 0.0408(15) Uani 1 1 d . .
F2 F 0.8771(5) 0.9259(4) 0.2149(4) 0.0434(16) Uani 1 1 d . .
F3 F 0.9141(4) 0.9957(5) 0.0776(4) 0.0435(16) Uani 1 1 d . .
F1 F 0.7512(5) 1.0536(4) 0.1448(4) 0.0432(16) Uani 1 1 d . .
O1 O 0.7558(5) 0.9317(5) -0.0238(4) 0.0261(15) Uani 1 1 d . .
F5 F 0.8082(5) 0.6011(5) 0.3582(4) 0.0540(18) Uani 1 1 d . .
F4 F 0.6866(5) 0.6017(5) 0.2600(5) 0.0548(19) Uani 1 1 d . .
O2 O 0.7114(5) 0.8560(5) 0.1328(4) 0.0288(16) Uani 1 1 d . .
O3 O 0.8960(5) 0.7875(5) 0.0569(5) 0.0301(16) Uani 1 1 d . .
O4 O 0.8390(5) 0.4140(5) 0.1696(5) 0.0340(17) Uani 1 1 d . .
O6 O 0.9692(5) 0.4151(5) 0.2862(5) 0.0390(19) Uani 1 1 d . .
O5 O 0.7963(5) 0.3898(6) 0.3421(5) 0.043(2) Uani 1 1 d . .
N2 N 0.0833(6) 0.4617(6) 0.1130(5) 0.0252(19) Uani 1 1 d . .
H2 H 0.0136 0.4725 0.1530 0.030 Uiso 1 1 calc R U
C3 C 0.3719(7) 0.8071(7) 0.1132(6) 0.024(2) Uani 1 1 d . .
C29 C 0.3813(7) 0.3876(7) 0.2582(6) 0.020(2) Uani 1 1 d . .
C8 C 0.2679(7) 0.8562(7) 0.1589(6) 0.020(2) Uani 1 1 d . .
C30 C 0.3963(7) 0.4823(8) 0.2450(7) 0.028(2) Uani 1 1 d . .
H30 H 0.3352 0.5433 0.2540 0.034 Uiso 1 1 calc R U
C2 C 0.4739(7) 0.8210(7) 0.1458(7) 0.029(2) Uani 1 1 d . .
H2A H 0.5385 0.7692 0.1157 0.035 Uiso 1 1 calc R U
H2B H 0.4772 0.8077 0.2173 0.035 Uiso 1 1 calc R U
C7 C 0.1760(8) 0.8436(8) 0.1261(6) 0.027(2) Uani 1 1 d . .
H7 H 0.1066 0.8785 0.1560 0.033 Uiso 1 1 calc R U
C27 C 0.1365(7) 0.5287(8) 0.4100(7) 0.029(2) Uani 1 1 d . .
H27 H 0.1686 0.4790 0.4609 0.035 Uiso 1 1 calc R U
C28 C 0.1575(6) 0.5015(7) 0.3142(7) 0.024(2) Uani 1 1 d . .
C15 C 0.1196(7) 1.0116(8) 0.2791(6) 0.024(2) Uani 1 1 d . .
C40 C 0.1829(8) 0.2310(8) 0.4008(7) 0.029(2) Uani 1 1 d . .
H40 H 0.1281 0.2426 0.3548 0.035 Uiso 1 1 calc R U
C11 C 0.3628(7) 0.8181(8) 0.5271(6) 0.023(2) Uani 1 1 d . .
H11 H 0.3837 0.8419 0.5831 0.028 Uiso 1 1 calc R U
C39 C 0.1882(8) 0.1619(7) 0.4785(7) 0.030(2) Uani 1 1 d . .
H39 H 0.1377 0.1248 0.4860 0.036 Uiso 1 1 calc R U
C18 C -0.0959(8) 1.1347(8) 0.3103(7) 0.027(2) Uani 1 1 d . .
H18 H -0.1700 1.1769 0.3211 0.033 Uiso 1 1 calc R U
C9 C 0.3041(7) 0.8495(7) 0.3621(6) 0.023(2) Uani 1 1 d . .
C4 C 0.3776(8) 0.7413(7) 0.0387(6) 0.025(2) Uani 1 1 d . .
H4 H 0.4464 0.7058 0.0082 0.030 Uiso 1 1 calc R U
C35 C 0.2573(7) 0.2845(7) 0.3886(7) 0.024(2) Uani 1 1 d . .
C41 C 0.8375(8) 0.9668(8) 0.1300(7) 0.029(2) Uani 1 1 d . .
C37 C 0.3415(8) 0.1977(8) 0.5355(7) 0.037(3) Uani 1 1 d . .
H37 H 0.3966 0.1856 0.5813 0.044 Uiso 1 1 calc R U
C36 C 0.3358(7) 0.2673(7) 0.4576(7) 0.028(2) Uani 1 1 d . .
H36 H 0.3863 0.3045 0.4504 0.033 Uiso 1 1 calc R U
C23 C 0.1089(7) 0.5747(8) 0.2376(7) 0.027(2) Uani 1 1 d . .
C16 C 0.0713(7) 1.0952(7) 0.2130(7) 0.027(2) Uani 1 1 d . .
H16 H 0.1120 1.1094 0.1571 0.033 Uiso 1 1 calc R U
C14 C 0.3028(8) 0.7488(8) 0.3654(7) 0.032(3) Uani 1 1 d . .
H14 H 0.2820 0.7243 0.3098 0.038 Uiso 1 1 calc R U
C33 C 0.5742(8) 0.3081(9) 0.2186(7) 0.033(3) Uani 1 1 d . .
H33 H 0.6362 0.2477 0.2099 0.040 Uiso 1 1 calc R U
C38 C 0.2673(9) 0.1453(8) 0.5475(7) 0.036(3) Uani 1 1 d . .
H38 H 0.2698 0.0980 0.6023 0.044 Uiso 1 1 calc R U
C5 C 0.2832(9) 0.7275(8) 0.0091(7) 0.035(3) Uani 1 1 d . .
H5 H 0.2884 0.6809 -0.0399 0.042 Uiso 1 1 calc R U
C10 C 0.3349(7) 0.8847(8) 0.4444(6) 0.025(2) Uani 1 1 d . .
H10 H 0.3366 0.9536 0.4437 0.030 Uiso 1 1 calc R U
C34 C 0.4728(7) 0.2977(8) 0.2432(6) 0.028(2) Uani 1 1 d . .
H34 H 0.4650 0.2308 0.2499 0.034 Uiso 1 1 calc R U
C26 C 0.0701(8) 0.6265(9) 0.4326(8) 0.038(3) Uani 1 1 d . .
H26 H 0.0565 0.6451 0.4983 0.045 Uiso 1 1 calc R U
C12 C 0.3604(8) 0.7187(8) 0.5287(7) 0.034(3) Uani 1 1 d . .
H12 H 0.3793 0.6745 0.5861 0.040 Uiso 1 1 calc R U
C17 C -0.0369(8) 1.1571(8) 0.2299(7) 0.030(2) Uani 1 1 d . .
H17 H -0.0700 1.2147 0.1861 0.036 Uiso 1 1 calc R U
C25 C 0.0235(8) 0.6975(8) 0.3569(7) 0.033(3) Uani 1 1 d . .
H25 H -0.0221 0.7656 0.3712 0.040 Uiso 1 1 calc R U
C20 C 0.0589(7) 0.9889(8) 0.3577(7) 0.027(2) Uani 1 1 d . .
H20 H 0.0903 0.9300 0.4007 0.032 Uiso 1 1 calc R U
C22 C 0.1229(7) 0.5485(8) 0.1327(7) 0.031(2) Uani 1 1 d . .
H22A H 0.0828 0.6111 0.0923 0.037 Uiso 1 1 calc R U
H22B H 0.2014 0.5294 0.1125 0.037 Uiso 1 1 calc R U
C19 C -0.0500(7) 1.0533(9) 0.3744(7) 0.035(3) Uani 1 1 d . .
H19 H -0.0913 1.0398 0.4303 0.042 Uiso 1 1 calc R U
C6 C 0.1823(8) 0.7809(8) 0.0503(6) 0.031(2) Uani 1 1 d . .
H6 H 0.1176 0.7748 0.0270 0.037 Uiso 1 1 calc R U
C1 C 0.4896(7) 0.9489(7) 0.0106(7) 0.025(2) Uani 1 1 d . .
H1A H 0.4216 0.9516 -0.0196 0.030 Uiso 1 1 calc R U
H1B H 0.5510 0.8918 -0.0170 0.030 Uiso 1 1 calc R U
C32 C 0.5863(8) 0.4042(9) 0.2065(7) 0.034(3) Uani 1 1 d . .
H32 H 0.6562 0.4102 0.1896 0.041 Uiso 1 1 calc R U
C42 C 0.7920(8) 0.5703(9) 0.2727(7) 0.036(3) Uani 1 1 d . .
C21 C 0.0548(7) 0.4644(9) 0.0102(7) 0.037(3) Uani 1 1 d . .
H21A H 0.1090 0.4855 -0.0328 0.044 Uiso 1 1 calc R U
H21B H 0.0598 0.3935 -0.0055 0.044 Uiso 1 1 calc R U
C13 C 0.3315(9) 0.6817(9) 0.4492(8) 0.045(3) Uani 1 1 d . .
H13 H 0.3308 0.6124 0.4506 0.055 Uiso 1 1 calc R U
C24 C 0.0420(8) 0.6713(8) 0.2627(8) 0.036(3) Uani 1 1 d . .
H24 H 0.0076 0.7213 0.2128 0.043 Uiso 1 1 calc R U
C31 C 0.4968(8) 0.4922(9) 0.2191(8) 0.040(3) Uani 1 1 d . .
H31 H 0.5044 0.5591 0.2100 0.048 Uiso 1 1 calc R U

loop_
_atom_site_aniso_label
_atom_site_aniso_U_11
_atom_site_aniso_U_22
_atom_site_aniso_U_33
_atom_site_aniso_U_23
_atom_site_aniso_U_13
_atom_site_aniso_U_12
N1 0.018(4) 0.030(5) 0.023(4) -0.006(4) 0.005(3) -0.006(3)
Ge1 0.0268(6) 0.0255(7) 0.0235(7) 0.0014(5) -0.0025(5) -0.0084(5)
Ge2 0.0337(7) 0.0407(8) 0.0266(7) -0.0092(6) 0.0001(5) -0.0184(6)
S1 0.0231(13) 0.0270(14) 0.0234(13) -0.0048(11) -0.0018(10) -0.0081(11)
Cl1 0.0292(13) 0.0362(16) 0.0266(14) 0.0024(12) -0.0046(10) -0.0112(11)
Cl2 0.0331(14) 0.0395(16) 0.0250(13) -0.0078(12) 0.0019(10) -0.0113(12)
P2 0.0211(13) 0.0225(14) 0.0186(13) 0.0021(11) -0.0039(10) -0.0061(10)
P1 0.0212(13) 0.0253(15) 0.0177(13) -0.0027(11) -0.0006(10) -0.0065(11)
S2 0.0254(13) 0.0320(15) 0.0319(15) -0.0016(12) 0.0033(11) -0.0113(11)
F6 0.051(4) 0.033(4) 0.042(4) 0.002(3) 0.005(3) -0.020(3)
F2 0.061(4) 0.032(4) 0.034(4) -0.011(3) -0.020(3) -0.006(3)
F3 0.035(3) 0.039(4) 0.060(4) 0.002(3) -0.009(3) -0.018(3)
F1 0.046(4) 0.026(4) 0.049(4) -0.015(3) -0.012(3) 0.003(3)
O1 0.027(4) 0.031(4) 0.019(4) -0.003(3) 0.000(3) -0.007(3)
F5 0.080(5) 0.048(5) 0.034(4) -0.014(3) 0.005(3) -0.020(4)
F4 0.023(3) 0.046(4) 0.091(6) -0.003(4) -0.001(3) -0.006(3)
O2 0.022(4) 0.037(4) 0.023(4) 0.007(3) 0.003(3) -0.008(3)
O3 0.024(4) 0.021(4) 0.043(4) -0.008(3) -0.002(3) -0.002(3)
O4 0.043(4) 0.029(4) 0.027(4) 0.003(3) -0.003(3) -0.009(3)
O6 0.026(4) 0.037(5) 0.055(5) -0.003(4) -0.006(3) -0.010(3)
O5 0.034(4) 0.053(5) 0.043(5) 0.007(4) 0.012(3) -0.021(4)
N2 0.021(4) 0.035(5) 0.019(4) -0.003(4) 0.003(3) -0.008(4)
C3 0.028(5) 0.025(6) 0.016(5) 0.002(4) 0.002(4) -0.007(4)
C29 0.017(5) 0.024(5) 0.023(5) -0.006(4) 0.002(4) -0.010(4)
C8 0.032(5) 0.012(5) 0.012(5) 0.007(4) 0.000(4) -0.006(4)
C30 0.024(5) 0.022(6) 0.036(6) -0.008(5) -0.002(4) -0.002(4)
C2 0.022(5) 0.026(6) 0.032(6) 0.000(5) 0.015(4) -0.001(4)
C7 0.034(6) 0.029(6) 0.017(5) 0.000(4) 0.006(4) -0.011(5)
C27 0.018(5) 0.042(7) 0.019(5) 0.004(5) -0.005(4) 0.002(4)
C28 0.009(5) 0.031(6) 0.034(6) -0.004(5) -0.003(4) -0.007(4)
C15 0.022(5) 0.036(6) 0.022(5) -0.014(5) 0.007(4) -0.018(5)
C40 0.031(6) 0.034(6) 0.024(6) -0.012(5) 0.003(4) -0.010(5)
C11 0.018(5) 0.040(6) 0.014(5) 0.002(5) 0.001(4) -0.014(4)
C39 0.044(6) 0.018(6) 0.032(6) -0.008(5) 0.014(5) -0.019(5)
C18 0.027(5) 0.024(6) 0.028(6) -0.008(5) 0.001(4) -0.004(4)
C9 0.026(5) 0.027(6) 0.018(5) 0.000(4) 0.008(4) -0.010(4)
C4 0.039(6) 0.025(6) 0.014(5) -0.007(4) 0.013(4) -0.014(5)
C35 0.026(5) 0.015(5) 0.029(6) 0.002(4) 0.002(4) -0.006(4)
C41 0.025(5) 0.024(6) 0.039(7) -0.014(5) -0.008(5) -0.004(4)
C37 0.036(6) 0.042(7) 0.020(6) 0.000(5) -0.007(5) 0.006(5)
C36 0.027(5) 0.020(6) 0.034(6) 0.003(5) -0.005(5) -0.005(4)
C23 0.019(5) 0.032(6) 0.029(6) 0.004(5) -0.004(4) -0.010(4)
C16 0.030(6) 0.016(5) 0.034(6) 0.003(5) -0.003(4) -0.007(4)
C14 0.053(7) 0.028(6) 0.020(6) 0.007(5) -0.027(5) -0.016(5)
C33 0.028(6) 0.050(8) 0.018(5) 0.003(5) -0.001(4) -0.008(5)
C38 0.059(7) 0.021(6) 0.021(6) 0.008(5) 0.012(5) -0.009(5)
C5 0.062(7) 0.036(7) 0.016(5) -0.005(5) 0.011(5) -0.029(6)
C10 0.023(5) 0.033(6) 0.023(5) -0.011(5) 0.010(4) -0.014(4)
C34 0.035(6) 0.027(6) 0.018(5) 0.004(5) -0.008(4) -0.005(5)
C26 0.033(6) 0.045(7) 0.031(6) -0.012(6) 0.006(5) -0.006(5)
C12 0.030(6) 0.041(7) 0.031(6) 0.004(5) -0.001(5) -0.016(5)
C17 0.036(6) 0.033(6) 0.025(6) -0.011(5) 0.002(5) -0.014(5)
C25 0.032(6) 0.024(6) 0.041(7) -0.006(5) -0.009(5) -0.004(5)
C20 0.031(6) 0.025(6) 0.029(6) -0.003(5) -0.006(4) -0.014(4)
C22 0.024(5) 0.040(7) 0.024(6) 0.012(5) -0.010(4) -0.005(5)
C19 0.028(6) 0.051(8) 0.025(6) -0.016(5) 0.016(5) -0.013(5)
C6 0.044(6) 0.037(7) 0.016(5) 0.002(5) -0.007(5) -0.017(5)
C1 0.012(5) 0.023(6) 0.030(6) 0.000(5) 0.004(4) 0.003(4)
C32 0.026(6) 0.048(7) 0.035(6) -0.016(6) 0.002(5) -0.019(5)
C42 0.036(6) 0.045(7) 0.031(6) -0.006(6) 0.004(5) -0.019(5)
C21 0.041(6) 0.041(7) 0.029(6) 0.014(5) -0.001(5) -0.018(5)
C13 0.067(8) 0.039(7) 0.041(7) 0.013(6) -0.015(6) -0.033(6)
C24 0.030(6) 0.026(6) 0.044(7) 0.007(5) -0.005(5) -0.003(5)
C31 0.026(6) 0.036(7) 0.063(8) -0.015(6) -0.006(5) -0.015(5)

loop_
_atom_type_symbol
_atom_type_description
_atom_type_scat_dispersion_real
_atom_type_scat_dispersion_imag
_atom_type_scat_source
C C 0.0181 0.0091 'International Tables Vol C Tables 4.2.6.8 and 6.1.1.4'
H H 0.0000 0.0000 'International Tables Vol C Tables 4.2.6.8 and 6.1.1.4'
N N 0.0311 0.0180 'International Tables Vol C Tables 4.2.6.8 and 6.1.1.4'
O O 0.0492 0.0322 'International Tables Vol C Tables 4.2.6.8 and 6.1.1.4'
F F 0.0727 0.0534 'International Tables Vol C Tables 4.2.6.8 and 6.1.1.4'
P P 0.2955 0.4335 'International Tables Vol C Tables 4.2.6.8 and 6.1.1.4'
S S 0.3331 0.5567 'International Tables Vol C Tables 4.2.6.8 and 6.1.1.4'
Cl Cl 0.3639 0.7018 'International Tables Vol C Tables 4.2.6.8 and 6.1.1.4'
Ge Ge -1.0885 0.8855 'International Tables Vol C Tables 4.2.6.8 and 6.1.1.4'

loop_
_geom_angle_atom_site_label_1
_geom_angle_atom_site_label_2
_geom_angle_atom_site_label_3
_geom_angle
_geom_angle_site_symmetry_1
_geom_angle_site_symmetry_3
C1 N1 C2 111.5(7) . .
C1 N1 Ge1 116.0(5) . .
C2 N1 Ge1 117.0(5) . .
C1 N1 H1 103.4 . .
C2 N1 H1 103.4 . .
Ge1 N1 H1 103.4 . .
N1 Ge1 Cl1 88.1(2) . .
N1 Ge1 P1 89.6(2) . .
Cl1 Ge1 P1 97.18(9) . .
N2 Ge2 Cl2 91.4(2) . .
N2 Ge2 P2 87.8(2) . .
Cl2 Ge2 P2 92.54(9) . .
O1 S1 O3 115.3(4) . .
O1 S1 O2 114.5(4) . .
O3 S1 O2 115.5(4) . .
O1 S1 C41 103.5(4) . .
O3 S1 C41 103.2(4) . .
O2 S1 C41 102.4(4) . .
C29 P2 C28 106.6(4) . .
C29 P2 C35 108.0(4) . .
C28 P2 C35 108.5(4) . .
C29 P2 Ge2 113.7(3) . .
C28 P2 Ge2 111.3(3) . .
C35 P2 Ge2 108.5(3) . .
C9 P1 C8 105.7(4) . .
C9 P1 C15 106.9(4) . .
C8 P1 C15 106.8(4) . .
C9 P1 Ge1 120.5(3) . .
C8 P1 Ge1 105.5(3) . .
C15 P1 Ge1 110.6(3) . .
O5 S2 O4 115.9(4) . .
O5 S2 O6 116.5(5) . .
O4 S2 O6 113.3(4) . .
O5 S2 C42 103.6(5) . .
O4 S2 C42 102.0(4) . .
O6 S2 C42 102.6(4) . .
C21 N2 C22 112.9(7) . .
C21 N2 Ge2 105.4(6) . .
C22 N2 Ge2 119.2(6) . .
C21 N2 H2 106.2 . .
C22 N2 H2 106.2 . .
Ge2 N2 H2 106.2 . .
C4 C3 C8 118.0(8) . .
C4 C3 C2 120.4(8) . .
C8 C3 C2 121.5(8) . .
C30 C29 C34 118.1(8) . .
C30 C29 P2 122.4(7) . .
C34 C29 P2 119.3(7) . .
C7 C8 C3 120.1(8) . .
C7 C8 P1 122.2(7) . .
C3 C8 P1 117.7(7) . .
C29 C30 C31 122.4(9) . .
C29 C30 H30 118.8 . .
C31 C30 H30 118.8 . .
C3 C2 N1 112.7(8) . .
C3 C2 H2A 109.1 . .
N1 C2 H2A 109.1 . .
C3 C2 H2B 109.1 . .
N1 C2 H2B 109.1 . .
H2A C2 H2B 107.8 . .
C8 C7 C6 121.3(9) . .
C8 C7 H7 119.3 . .
C6 C7 H7 119.3 . .
C26 C27 C28 121.1(10) . .
C26 C27 H27 119.5 . .
C28 C27 H27 119.5 . .
C27 C28 C23 120.0(9) . .
C27 C28 P2 121.6(8) . .
C23 C28 P2 118.4(7) . .
C20 C15 C16 120.0(9) . .
C20 C15 P1 122.2(8) . .
C16 C15 P1 117.9(7) . .
C39 C40 C35 120.2(9) . .
C39 C40 H40 119.9 . .
C35 C40 H40 119.9 . .
C12 C11 C10 120.6(9) . .
C12 C11 H11 119.7 . .
C10 C11 H11 119.7 . .
C40 C39 C38 120.5(9) . .
C40 C39 H39 119.8 . .
C38 C39 H39 119.8 . .
C19 C18 C17 121.1(9) . .
C19 C18 H18 119.5 . .
C17 C18 H18 119.5 . .
C14 C9 C10 118.7(9) . .
C14 C9 P1 121.5(7) . .
C10 C9 P1 119.7(8) . .
C5 C4 C3 120.5(8) . .
C5 C4 H4 119.8 . .
C3 C4 H4 119.8 . .
C40 C35 C36 118.9(9) . .
C40 C35 P2 118.9(8) . .
C36 C35 P2 122.2(7) . .
F2 C41 F3 108.3(8) . .
F2 C41 F1 108.6(7) . .
F3 C41 F1 107.4(8) . .
F2 C41 S1 111.2(7) . .
F3 C41 S1 111.0(6) . .
F1 C41 S1 110.2(6) . .
C36 C37 C38 119.8(10) . .
C36 C37 H37 120.1 . .
C38 C37 H37 120.1 . .
C37 C36 C35 121.0(9) . .
C37 C36 H36 119.5 . .
C35 C36 H36 119.5 . .
C24 C23 C28 117.4(9) . .
C24 C23 C22 119.7(9) . .
C28 C23 C22 122.7(9) . .
C17 C16 C15 119.4(9) . .
C17 C16 H16 120.3 . .
C15 C16 H16 120.3 . .
C9 C14 C13 121.4(9) . .
C9 C14 H14 119.3 . .
C13 C14 H14 119.3 . .
C32 C33 C34 121.0(10) . .
C32 C33 H33 119.5 . .
C34 C33 H33 119.5 . .
C37 C38 C39 119.6(10) . .
C37 C38 H38 120.2 . .
C39 C38 H38 120.2 . .
C6 C5 C4 120.6(9) . .
C6 C5 H5 119.7 . .
C4 C5 H5 119.7 . .
C11 C10 C9 119.6(9) . .
C11 C10 H10 120.2 . .
C9 C10 H10 120.2 . .
C33 C34 C29 119.3(10) . .
C33 C34 H34 120.4 . .
C29 C34 H34 120.4 . .
C27 C26 C25 118.3(9) . .
C27 C26 H26 120.8 . .
C25 C26 H26 120.8 . .
C13 C12 C11 121.3(10) . .
C13 C12 H12 119.4 . .
C11 C12 H12 119.4 . .
C18 C17 C16 119.9(10) . .
C18 C17 H17 120.1 . .
C16 C17 H17 120.1 . .
C24 C25 C26 121.2(10) . .
C24 C25 H25 119.4 . .
C26 C25 H25 119.4 . .
C15 C20 C19 119.7(10) . .
C15 C20 H20 120.1 . .
C19 C20 H20 120.1 . .
N2 C22 C23 113.9(8) . .
N2 C22 H22A 108.8 . .
C23 C22 H22A 108.8 . .
N2 C22 H22B 108.8 . .
C23 C22 H22B 108.8 . .
H22A C22 H22B 107.7 . .
C18 C19 C20 119.8(9) . .
C18 C19 H19 120.1 . .
C20 C19 H19 120.1 . .
C5 C6 C7 119.4(9) . .
C5 C6 H6 120.3 . .
C7 C6 H6 120.3 . .
N1 C1 C1 108.8(9) . 2_675
N1 C1 H1A 109.9 . .
C1 C1 H1A 109.9 2_675 .
N1 C1 H1B 109.9 . .
C1 C1 H1B 109.9 2_675 .
H1A C1 H1B 108.3 . .
C33 C32 C31 119.9(9) . .
C33 C32 H32 120.0 . .
C31 C32 H32 120.0 . .
F4 C42 F5 108.4(8) . .
F4 C42 F6 107.3(9) . .
F5 C42 F6 106.2(8) . .
F4 C42 S2 113.0(7) . .
F5 C42 S2 110.3(8) . .
F6 C42 S2 111.4(7) . .
C21 C21 N2 113.2(11) 2_565 .
C21 C21 H21A 108.9 2_565 .
N2 C21 H21A 108.9 . .
C21 C21 H21B 108.9 2_565 .
N2 C21 H21B 108.9 . .
H21A C21 H21B 107.8 . .
C12 C13 C14 118.4(10) . .
C12 C13 H13 120.8 . .
C14 C13 H13 120.8 . .
C25 C24 C23 121.9(10) . .
C25 C24 H24 119.0 . .
C23 C24 H24 119.0 . .
C30 C31 C32 119.4(10) . .
C30 C31 H31 120.3 . .
C32 C31 H31 120.3 . .

loop_
_geom_bond_atom_site_label_1
_geom_bond_atom_site_label_2
_geom_bond_distance
_geom_bond_site_symmetry_2
N1 C1 1.499(11) .
N1 C2 1.523(11) .
N1 Ge1 2.125(7) .
N1 H1 1.0000 .
Ge1 Cl1 2.258(3) .
Ge1 P1 2.500(3) .
Ge2 N2 2.073(8) .
Ge2 Cl2 2.258(3) .
Ge2 P2 2.479(3) .
S1 O1 1.443(6) .
S1 O3 1.448(6) .
S1 O2 1.456(6) .
S1 C41 1.830(9) .
P2 C29 1.792(8) .
P2 C28 1.808(9) .
P2 C35 1.818(10) .
P1 C9 1.795(10) .
P1 C8 1.797(9) .
P1 C15 1.807(9) .
S2 O5 1.427(6) .
S2 O4 1.439(7) .
S2 O6 1.452(6) .
S2 C42 1.817(11) .
F6 C42 1.344(11) .
F2 C41 1.317(11) .
F3 C41 1.337(11) .
F1 C41 1.351(10) .
F5 C42 1.337(11) .
F4 C42 1.310(11) .
N2 C21 1.485(11) .
N2 C22 1.490(12) .
N2 H2 1.0000 .
C3 C4 1.402(12) .
C3 C8 1.421(11) .
C3 C2 1.501(12) .
C29 C30 1.369(12) .
C29 C34 1.414(12) .
C8 C7 1.370(12) .
C30 C31 1.376(12) .
C30 H30 0.9500 .
C2 H2A 0.9900 .
C2 H2B 0.9900 .
C7 C6 1.386(12) .
C7 H7 0.9500 .
C27 C26 1.374(13) .
C27 C28 1.388(12) .
C27 H27 0.9500 .
C28 C23 1.420(13) .
C15 C20 1.374(12) .
C15 C16 1.401(13) .
C40 C39 1.360(13) .
C40 C35 1.388(12) .
C40 H40 0.9500 .
C11 C12 1.369(13) .
C11 C10 1.390(12) .
C11 H11 0.9500 .
C39 C38 1.397(13) .
C39 H39 0.9500 .
C18 C19 1.359(13) .
C18 C17 1.377(12) .
C18 H18 0.9500 .
C9 C14 1.380(13) .
C9 C10 1.399(12) .
C4 C5 1.391(12) .
C4 H4 0.9500 .
C35 C36 1.390(12) .
C37 C36 1.366(13) .
C37 C38 1.374(14) .
C37 H37 0.9500 .
C36 H36 0.9500 .
C23 C24 1.373(13) .
C23 C22 1.503(12) .
C16 C17 1.391(12) .
C16 H16 0.9500 .
C14 C13 1.406(13) .
C14 H14 0.9500 .
C33 C32 1.370(14) .
C33 C34 1.387(12) .
C33 H33 0.9500 .
C38 H38 0.9500 .
C5 C6 1.378(13) .
C5 H5 0.9500 .
C10 H10 0.9500 .
C34 H34 0.9500 .
C26 C25 1.389(14) .
C26 H26 0.9500 .
C12 C13 1.368(14) .
C12 H12 0.9500 .
C17 H17 0.9500 .
C25 C24 1.361(13) .
C25 H25 0.9500 .
C20 C19 1.408(12) .
C20 H20 0.9500 .
C22 H22A 0.9900 .
C22 H22B 0.9900 .
C19 H19 0.9500 .
C6 H6 0.9500 .
C1 C1 1.511(17) 2_675
C1 H1A 0.9900 .
C1 H1B 0.9900 .
C32 C31 1.379(14) .
C32 H32 0.9500 .
C21 C21 1.462(18) 2_565
C21 H21A 0.9900 .
C21 H21B 0.9900 .
C13 H13 0.9500 .
C24 H24 0.9500 .
C31 H31 0.9500 .
